data_2200307
loop_
_publ_author_name
'Cai, Yue-Peng'
'Tan, Duan-Min'
'Su, Cheng-Yong'
'Liao, Miao-Fen'
'Kang, Bei-Sheng'
'Xu, Zun-Le'

_publ_section_title 7a,13b-Ethylenedioxy-1-hydroxy-7a,13b-dihydrodibenzo[<i>a</i>,<i>kl</i>]xanthene
_journal_issue 6
_journal_name_full 'Acta Crystallographica Section E'
_journal_page_first o528
_journal_page_last o530
_journal_paper_doi 10.1107/S1600536801007772
_journal_volume 57
_journal_year 2001
_chemical_formula_iupac 'C22 H16 O4'
_chemical_formula_moiety 'C22 H16 O4'
_chemical_formula_sum 'C22 H16 O4'
_chemical_formula_weight 344.35
_chemical_name_systematic
;
7a,13b-ethylenedioxy-1-hydroxy-7a,13b-dihydrodibenzo[a,kl]xanthene
;
_space_group_IT_number 14
_symmetry_cell_setting monoclinic
_symmetry_space_group_name_Hall '-P 2yn'
_symmetry_space_group_name_H-M 'P 1 21/n 1'
_audit_creation_method SHELXL-97
_cell_angle_alpha 90.00
_cell_angle_beta 98.70(3)
_cell_angle_gamma 90.00
_cell_formula_units_Z 4
_cell_length_a 7.3170(10)
_cell_length_b 17.787(4)
_cell_length_c 12.422(2)
_cell_measurement_reflns_used 4616
_cell_measurement_temperature 294(2)
_cell_measurement_theta_max 30
_cell_measurement_theta_min 4.5
_cell_volume 1598.1(5)
_computing_cell_refinement SMART
_computing_data_collection 'SMART (Bruker, 1998)'
_computing_data_reduction 'SAINT+ (Bruker, 1999)'
_computing_molecular_graphics 'SHELXL (Bruker, 1998)'
_computing_publication_material SHELXL
_computing_structure_refinement 'SHELXL97 (Sheldrick, 1997)'
_computing_structure_solution 'SHELXS97 (Sheldrick, 1997)'
_diffrn_ambient_temperature 294(2)
_diffrn_measured_fraction_theta_full .990
_diffrn_measured_fraction_theta_max .990
_diffrn_measurement_device_type 'Bruker Smart CCD'
_diffrn_measurement_method '\f and \w'
_diffrn_radiation_monochromator graphite
_diffrn_radiation_source 'fine-focus sealed tube'
_diffrn_radiation_type MoK\a
_diffrn_radiation_wavelength .71073
_diffrn_reflns_av_R_equivalents .0191
_diffrn_reflns_av_sigmaI/netI .0292
_diffrn_reflns_limit_h_max 10
_diffrn_reflns_limit_h_min -9
_diffrn_reflns_limit_k_max 11
_diffrn_reflns_limit_k_min -25
_diffrn_reflns_limit_l_max 17
_diffrn_reflns_limit_l_min -17
_diffrn_reflns_number 11347
_diffrn_reflns_theta_full 30.01
_diffrn_reflns_theta_max 30.01
_diffrn_reflns_theta_min 4.44
_diffrn_standards_decay_% none
_exptl_absorpt_coefficient_mu .098
_exptl_absorpt_correction_T_max .981
_exptl_absorpt_correction_T_min .965
_exptl_absorpt_correction_type empirical
_exptl_absorpt_process_details '(Blessing, 1995)'
_exptl_crystal_colour Yellow
_exptl_crystal_density_diffrn 1.431
_exptl_crystal_density_method 'not measured'
_exptl_crystal_description Block
_exptl_crystal_F_000 720
_exptl_crystal_size_max .36
_exptl_crystal_size_mid .25
_exptl_crystal_size_min .20
_refine_diff_density_max .342
_refine_diff_density_min -.222
_refine_ls_extinction_method none
_refine_ls_goodness_of_fit_ref 1.009
_refine_ls_hydrogen_treatment mixed
_refine_ls_matrix_type full
_refine_ls_number_parameters 239
_refine_ls_number_reflns 4616
_refine_ls_number_restraints 0
_refine_ls_restrained_S_all 1.009
_refine_ls_R_factor_all .0667
_refine_ls_R_factor_gt .0452
_refine_ls_shift/su_max <0.001
_refine_ls_shift/su_mean .000
_refine_ls_structure_factor_coef Fsqd
_refine_ls_weighting_details 'calc w = 1/[\s^2^(Fo^2^)+(0.0825P)^2^] where P = (Fo^2^+2Fc^2^)/3'
_refine_ls_weighting_scheme calc
_refine_ls_wR_factor_ref .1358
_reflns_number_gt 3271
_reflns_number_total 4616
_reflns_threshold_expression I>2\s(I)
_cod_data_source_file na6063.cif
_cod_data_source_block global
_cod_depositor_comments
;
The following automatic conversions were performed:
'_symmetry_cell_setting' value 'Monoclinic' changed to 'monoclinic'
according to '/home/saulius/struct/CIF-dictionaries/cif_core.dic'
dictionary named 'cif_core.dic' version 2.4.1 from 2010-06-29.

Automatic conversion script
Id: cif_fix_enum 1527 2010-12-29 10:47:43Z saulius 

The following automatic conversions were performed:

'_symmetry_cell_setting' value 'Monoclinic' changed to 'monoclinic'
according to /home/saulius/struct/CIF-dictionaries/cif_core.dic
dictionary named 'cif_core.dic' version 2.4.1 from 2010-06-29.

Automatic conversion script
Id: cif_fix_values 1715 2011-07-08 13:25:40Z adriana 
;
_cod_original_sg_symbol_H-M 'P 21/n'
_cod_database_code 2200307

loop_
_symmetry_equiv_pos_as_xyz
'x, y, z'
'-x+1/2, y+1/2, -z+1/2'
'-x, -y, -z'
'x-1/2, -y-1/2, z-1/2'

loop_
_atom_site_label
_atom_site_fract_x
_atom_site_fract_y
_atom_site_fract_z
_atom_site_U_iso_or_equiv
_atom_site_adp_type
_atom_site_calc_flag
_atom_site_refinement_flags
_atom_site_occupancy
_atom_site_disorder_assembly
_atom_site_disorder_group
_atom_site_type_symbol
O2 .56396(12) .29117(5) .65396(6) .0337(2) Uani d . 1 . . O
C9 .63783(16) .35741(7) .62057(10) .0318(3) Uani d . 1 . . C
C8 .61294(15) .37686(6) .50861(10) .0296(2) Uani d . 1 . . C
O1 .39572(15) .31130(6) .23628(8) .0469(3) Uani d . 1 . . O
C19 .56749(16) .18828(6) .45472(9) .0294(2) Uani d . 1 . . C
C7 .51217(15) .32901(6) .42884(9) .0289(2) Uani d . 1 . . C
C12 .36593(18) .18819(7) .63570(10) .0354(3) Uani d . 1 . . C
H12 .2842 .1859 .6861 .042 Uiso calc R 1 . . H
C3 .69376(17) .44490(7) .47881(12) .0376(3) Uani d . 1 . . C
C6 .48902(17) .35152(7) .32098(10) .0348(3) Uani d . 1 . . C
C10 .74099(18) .40058(8) .69820(12) .0435(3) Uani d . 1 . . C
H10 .7569 .3862 .7710 .052 Uiso calc R 1 . . H
C5 .56693(19) .41992(8) .29103(12) .0441(3) Uani d . 1 . . C
H5 .5495 .4344 .2183 .053 Uiso calc R 1 . . H
C14 .56702(18) .12583(7) .52425(10) .0355(3) Uani d . 1 . . C
C18 .67730(18) .18600(7) .37277(11) .0375(3) Uani d . 1 . . C
H18 .6759 .2265 .3253 .045 Uiso calc R 1 . . H
C13 .44621(19) .12611(7) .60829(10) .0392(3) Uani d . 1 . . C
H13 .4256 .0813 .6432 .047 Uiso calc R 1 . . H
C4 .66642(19) .46461(8) .36673(13) .0453(3) Uani d . 1 . . C
H4 .7176 .5089 .3449 .054 Uiso calc R 1 . . H
C17 .7892(2) .12445(8) .36032(12) .0470(3) Uani d . 1 . . C
H17 .8612 .1237 .3047 .056 Uiso calc R 1 . . H
C1 .8227(2) .46696(9) .66653(14) .0540(4) Uani d . 1 . . C
H1 .8946 .4961 .7189 .065 Uiso calc R 1 . . H
C15 .6809(2) .06489(8) .51185(12) .0470(3) Uani d . 1 . . C
H15 .6823 .0239 .5584 .056 Uiso calc R 1 . . H
C16 .7927(2) .06443(9) .43090(13) .0509(4) Uani d . 1 . . C
H16 .8699 .0237 .4243 .061 Uiso calc R 1 . . H
C2 .7984(2) .48920(8) .56065(15) .0501(4) Uani d . 1 . . C
H2 .8510 .5340 .5418 .060 Uiso calc R 1 . . H
O3 .26499(11) .23502(5) .40053(6) .0332(2) Uani d . 1 . . O
O4 .26225(12) .31544(5) .59398(7) .0362(2) Uani d . 1 . . O
C11 .40474(15) .26251(7) .58658(9) .0284(2) Uani d . 1 . . C
C22 .11804(17) .28724(8) .41166(11) .0389(3) Uani d . 1 . . C
H22A .0042 .2701 .3683 .047 Uiso calc R 1 . . H
H22B .1480 .3362 .3846 .047 Uiso calc R 1 . . H
C20 .43941(15) .25497(6) .46652(9) .0264(2) Uani d . 1 . . C
C21 .09101(17) .29390(8) .52858(11) .0421(3) Uani d . 1 . . C
H21A -.0031 .3313 .5354 .050 Uiso calc R 1 . . H
H21B .0498 .2461 .5539 .050 Uiso calc R 1 . . H
H1O .329(3) .2769(12) .2639(17) .086(7) Uiso d . 1 . . H

loop_
_atom_site_aniso_label
_atom_site_aniso_U_11
_atom_site_aniso_U_22
_atom_site_aniso_U_33
_atom_site_aniso_U_12
_atom_site_aniso_U_13
_atom_site_aniso_U_23
O2 .0369(5) .0347(5) .0283(4) -.0047(3) .0010(3) -.0002(3)
C9 .0275(6) .0301(6) .0380(6) .0005(4) .0056(5) -.0033(5)
C8 .0247(5) .0263(6) .0392(6) .0016(4) .0090(4) -.0009(4)
O1 .0533(6) .0583(7) .0289(5) -.0087(5) .0057(4) .0052(4)
C19 .0303(6) .0286(6) .0293(6) -.0024(4) .0049(4) -.0021(4)
C7 .0268(5) .0286(6) .0325(6) .0004(4) .0086(4) .0028(4)
C12 .0408(7) .0392(7) .0280(6) -.0068(5) .0111(5) .0027(5)
C3 .0302(6) .0285(6) .0567(8) -.0005(5) .0145(5) .0004(5)
C6 .0334(6) .0381(7) .0343(6) .0014(5) .0101(5) .0057(5)
C10 .0393(7) .0457(8) .0442(7) -.0035(6) .0019(6) -.0106(6)
C5 .0453(8) .0437(8) .0464(7) .0033(6) .0174(6) .0172(6)
C14 .0417(7) .0305(6) .0341(6) -.0018(5) .0049(5) -.0004(5)
C18 .0387(7) .0369(7) .0391(7) .0008(5) .0133(5) .0007(5)
C13 .0514(8) .0334(7) .0336(6) -.0070(6) .0094(5) .0068(5)
C4 .0430(7) .0329(7) .0640(9) -.0014(6) .0207(7) .0139(6)
C17 .0465(8) .0472(8) .0511(8) .0052(6) .0197(6) -.0075(6)
C1 .0469(8) .0482(9) .0668(10) -.0157(7) .0076(7) -.0220(7)
C15 .0602(9) .0328(7) .0479(8) .0067(6) .0078(7) .0040(6)
C16 .0532(9) .0406(8) .0597(9) .0133(6) .0111(7) -.0087(7)
C2 .0436(8) .0335(7) .0763(11) -.0119(6) .0190(7) -.0103(7)
O3 .0294(4) .0380(5) .0313(4) -.0046(3) .0021(3) -.0019(3)
O4 .0330(5) .0409(5) .0365(5) .0016(4) .0111(4) -.0050(4)
C11 .0292(6) .0308(6) .0258(5) -.0021(4) .0065(4) -.0009(4)
C22 .0268(6) .0475(8) .0417(7) -.0002(5) .0023(5) .0026(5)
C20 .0260(5) .0288(6) .0248(5) -.0028(4) .0053(4) -.0003(4)
C21 .0283(6) .0535(8) .0460(8) .0016(5) .0106(5) .0009(6)

loop_
_atom_type_symbol
_atom_type_description
_atom_type_scat_dispersion_real
_atom_type_scat_dispersion_imag
_atom_type_scat_source
C C .0033 .0016 'International Tables Vol C Tables 4.2.6.8 and 6.1.1.4'
H H .0000 .0000 'International Tables Vol C Tables 4.2.6.8 and 6.1.1.4'
O O .0106 .0060 'International Tables Vol C Tables 4.2.6.8 and 6.1.1.4'

loop_
_geom_angle_atom_site_label_1
_geom_angle_atom_site_label_2
_geom_angle_atom_site_label_3
_geom_angle
C9 O2 C11 116.78(9)
C10 C9 O2 117.72(11)
C10 C9 C8 122.02(12)
O2 C9 C8 120.20(10)
C9 C8 C3 117.82(11)
C9 C8 C7 120.85(10)
C3 C8 C7 121.33(11)
C18 C19 C14 118.82(11)
C18 C19 C20 121.49(10)
C14 C19 C20 119.60(10)
C6 C7 C8 118.38(11)
C6 C7 C20 123.45(11)
C8 C7 C20 118.16(10)
C13 C12 C11 120.88(11)
C2 C3 C4 123.17(13)
C2 C3 C8 119.22(13)
C4 C3 C8 117.60(12)
O1 C6 C7 124.59(11)
O1 C6 C5 114.91(11)
C7 C6 C5 120.49(12)
C9 C10 C1 119.15(14)
C4 C5 C6 121.08(13)
C15 C14 C19 119.36(12)
C15 C14 C13 121.17(12)
C19 C14 C13 119.47(11)
C19 C18 C17 121.34(12)
C12 C13 C14 121.76(11)
C5 C4 C3 121.09(12)
C16 C17 C18 119.59(13)
C2 C1 C10 121.06(13)
C16 C15 C14 120.89(13)
C17 C16 C15 119.95(13)
C1 C2 C3 120.69(13)
C22 O3 C20 113.10(9)
C11 O4 C21 111.89(9)
O4 C11 O2 105.59(9)
O4 C11 C12 111.85(9)
O2 C11 C12 105.36(9)
O4 C11 C20 110.33(9)
O2 C11 C20 110.93(9)
C12 C11 C20 112.46(9)
O3 C22 C21 110.66(11)
O3 C20 C7 110.89(9)
O3 C20 C19 104.75(8)
C7 C20 C19 113.16(9)
O3 C20 C11 107.77(9)
C7 C20 C11 109.62(9)
C19 C20 C11 110.43(9)
O4 C21 C22 109.68(10)

loop_
_geom_bond_atom_site_label_1
_geom_bond_atom_site_label_2
_geom_bond_site_symmetry_2
_geom_bond_distance
_geom_bond_publ_flag
O2 C9 . 1.3858(14) ?
O2 C11 . 1.4222(14) ?
C9 C10 . 1.3671(17) ?
C9 C8 . 1.4179(17) ?
C8 C3 . 1.4205(16) ?
C8 C7 . 1.4244(17) ?
O1 C6 . 1.3666(17) ?
C19 C18 . 1.3896(17) ?
C19 C14 . 1.4073(17) ?
C19 C20 . 1.5325(16) ?
C7 C6 . 1.3840(17) ?
C7 C20 . 1.5206(16) ?
C12 C13 . 1.3195(19) ?
C12 C11 . 1.5009(17) ?
C3 C2 . 1.416(2) ?
C3 C4 . 1.420(2) ?
C6 C5 . 1.4170(18) ?
C10 C1 . 1.406(2) ?
C5 C4 . 1.356(2) ?
C14 C15 . 1.3899(19) ?
C14 C13 . 1.4665(18) ?
C18 C17 . 1.3896(19) ?
C17 C16 . 1.379(2) ?
C1 C2 . 1.359(2) ?
C15 C16 . 1.389(2) ?
O3 C22 . 1.4433(15) ?
O3 C20 . 1.4527(14) ?
O4 C11 . 1.4180(14) ?
O4 C21 . 1.4383(16) ?
C11 C20 . 1.5559(15) ?
C22 C21 . 1.4999(18) ?

loop_
_geom_hbond_atom_site_label_D
_geom_hbond_atom_site_label_H
_geom_hbond_atom_site_label_A
_geom_hbond_site_symmetry_A
_geom_hbond_distance_DH
_geom_hbond_distance_HA
_geom_hbond_distance_DA
_geom_hbond_angle_DHA
O1 H1O O3 . .88(2) 1.97(2) 2.7404(14) 144.3(19)
O1 H1O O2 4_565 .88(2) 2.51(2) 3.0838(15) 123.3(17)

loop_
_cod_related_entry_id
_cod_related_entry_database
_cod_related_entry_code
1 ChemSpider 21132866
